data_7705707
loop_
_publ_author_name
'Hsu, Ying-Feng'
'Chen, Ssu-Ying'
'Maity, Subhendu'
'Liu, Yi-Hung'
'Peng, Shie-Ming'
'Yang, Jye-Shane'

_publ_section_title
;
 A polymorphic pentiptycene-containing gold(I) isocyanide complex:
 solvent- and conformation-dependent supramolecular luminescence.
;
_journal_issue 44
_journal_name_full 'Dalton transactions (Cambridge, England : 2003)'
_journal_page_first 15602
_journal_page_last 15606
_journal_paper_doi 10.1039/d0dt03105d
_journal_volume 49
_journal_year 2020
_chemical_formula_sum 'C51 H46 Au Cl4 N O'
_chemical_formula_weight 1027.65
_space_group_crystal_system monoclinic
_space_group_IT_number 14
_space_group_name_Hall '-P 2ybc'
_space_group_name_H-M_alt 'P 1 21/c 1'
_atom_sites_solution_hydrogens geom
_audit_creation_method SHELXL-2017/1
_audit_update_record
;
2020-07-20 deposited with the CCDC.	2020-10-19 downloaded from the CCDC.
;
_cell_angle_alpha 90
_cell_angle_beta 100.617(2)
_cell_angle_gamma 90
_cell_formula_units_Z 8
_cell_length_a 15.3831(4)
_cell_length_b 23.2901(4)
_cell_length_c 24.8211(5)
_cell_measurement_reflns_used 12278
_cell_measurement_temperature 100(2)
_cell_measurement_theta_max 28.2270
_cell_measurement_theta_min 2.9140
_cell_volume 8740.5(3)
_computing_cell_refinement 'CrysAlisPro 1.171.39.46 (Rigaku OD, 2018)'
_computing_data_collection 'CrysAlisPro 1.171.39.46 (Rigaku OD, 2018)'
_computing_data_reduction 'CrysAlisPro 1.171.39.46 (Rigaku OD, 2018)'
_computing_structure_refinement 'SHELXL-2017/1 (Sheldrick, 2017)'
_diffrn_ambient_temperature 100(2)
_diffrn_detector_area_resol_mean 10.2496
_diffrn_measured_fraction_theta_full 0.998
_diffrn_measured_fraction_theta_max 0.896
_diffrn_measurement_device_type 'Xcalibur, Atlas, Gemini'
_diffrn_measurement_method '\w scans'
_diffrn_radiation_type MoK\a
_diffrn_radiation_wavelength 0.71073
_diffrn_reflns_av_R_equivalents 0.0576
_diffrn_reflns_av_unetI/netI 0.0916
_diffrn_reflns_Laue_measured_fraction_full 0.998
_diffrn_reflns_Laue_measured_fraction_max 0.896
_diffrn_reflns_limit_h_max 19
_diffrn_reflns_limit_h_min -17
_diffrn_reflns_limit_k_max 18
_diffrn_reflns_limit_k_min -30
_diffrn_reflns_limit_l_max 33
_diffrn_reflns_limit_l_min -32
_diffrn_reflns_number 40747
_diffrn_reflns_point_group_measured_fraction_full 0.998
_diffrn_reflns_point_group_measured_fraction_max 0.896
_diffrn_reflns_theta_full 25.242
_diffrn_reflns_theta_max 28.342
_diffrn_reflns_theta_min 2.914
_diffrn_source 'fine-focus sealed X-ray tube'
_exptl_absorpt_coefficient_mu 3.650
_exptl_absorpt_correction_T_max 1.00000
_exptl_absorpt_correction_T_min 0.78503
_exptl_absorpt_correction_type multi-scan
_exptl_absorpt_process_details
; 
CrysAlisPro 1.171.39.46 (Rigaku Oxford Diffraction, 2018) 
Empirical absorption correction using spherical harmonics, 
 implemented in SCALE3 ABSPACK scaling algorithm. 
;
_exptl_crystal_density_diffrn 1.562
_exptl_crystal_description plate
_exptl_crystal_F_000 4112
_exptl_crystal_size_max 0.20
_exptl_crystal_size_mid 0.15
_exptl_crystal_size_min 0.05
_refine_diff_density_max 7.100
_refine_diff_density_min -3.987
_refine_diff_density_rms 0.260
_refine_ls_extinction_method none
_refine_ls_goodness_of_fit_ref 1.566
_refine_ls_hydrogen_treatment constr
_refine_ls_matrix_type full
_refine_ls_number_parameters 1045
_refine_ls_number_reflns 19587
_refine_ls_number_restraints 18
_refine_ls_restrained_S_all 1.565
_refine_ls_R_factor_all 0.1220
_refine_ls_R_factor_gt 0.0877
_refine_ls_shift/su_max 0.063
_refine_ls_shift/su_mean 0.006
_refine_ls_structure_factor_coef Fsqd
_refine_ls_weighting_details 'w=1/[\s^2^(Fo^2^)+(0.1000P)^2^] where P=(Fo^2^+2Fc^2^)/3'
_refine_ls_weighting_scheme calc
_refine_ls_wR_factor_gt 0.2523
_refine_ls_wR_factor_ref 0.2672
_reflns_Friedel_coverage 0.000
_reflns_number_gt 14329
_reflns_number_total 19587
_reflns_threshold_expression 'I > 2\s(I)'
_cod_data_source_file d0dt03105d2.cif
_cod_data_source_block 1C
_cod_depositor_comments
;
Adding full bibliography for 7705704--7705707.cif.

2024-09-23
Z value and formula fixed to values more according to usual
chemical conventions.                 miguel
;
_cod_original_formula_sum 'C102 H92 Au2 Cl8 N2 O2'
_cod_original_formula_weight 2055.30
_cod_original_formula_units_Z 4
_cod_original_sg_symbol_H-M 'P 21/c'
_cod_database_code 7705707
_shelx_shelxl_version_number 2017/1
_shelx_space_group_comment
; 
The symmetry employed for this shelxl refinement is uniquely defined 
by the following loop, which should always be used as a source of 
symmetry information in preference to the above space-group names. 
They are only intended as comments. 
;

loop_
_space_group_symop_operation_xyz
'x, y, z'
'-x, y+1/2, -z+1/2'
'-x, -y, -z'
'x, -y-1/2, z-1/2'

loop_
_atom_site_label
_atom_site_type_symbol
_atom_site_fract_x
_atom_site_fract_y
_atom_site_fract_z
_atom_site_U_iso_or_equiv
_atom_site_adp_type
_atom_site_occupancy
_atom_site_site_symmetry_order
_atom_site_calc_flag
_atom_site_refinement_flags_posn
_atom_site_refinement_flags_adp
_atom_site_refinement_flags_occupancy
_atom_site_disorder_assembly
_atom_site_disorder_group
Au1 Au 0.31910(3) 0.79427(2) 0.54032(2) 0.02360(15) Uani 1 1 d . . . . .
O1 O 0.8760(6) 0.7249(4) 0.6453(4) 0.033(2) Uani 1 1 d . . . . .
N1 N 0.5222(7) 0.7615(4) 0.5635(4) 0.023(2) Uani 1 1 d . . . . .
C1 C 0.6108(8) 0.7525(4) 0.5793(5) 0.022(3) Uani 1 1 d . . . . .
C2 C 0.6432(8) 0.6956(5) 0.5827(5) 0.024(3) Uani 1 1 d . . . . .
C3 C 0.7336(8) 0.6869(5) 0.6038(5) 0.026(3) Uani 1 1 d . . . . .
C4 C 0.7898(9) 0.7335(5) 0.6221(5) 0.027(3) Uani 1 1 d . . . . .
C5 C 0.7572(7) 0.7891(5) 0.6170(5) 0.020(2) Uani 1 1 d . . . . .
C6 C 0.6665(8) 0.7999(5) 0.5950(5) 0.023(3) Uani 1 1 d . . . . .
C7 C 0.6418(8) 0.8619(5) 0.5953(5) 0.023(3) Uani 1 1 d . . . . .
H7A H 0.577840 0.868692 0.579993 0.027 Uiso 1 1 calc R U . . .
C8 C 0.7027(8) 0.8935(5) 0.5637(5) 0.025(3) Uani 1 1 d . . . . .
C9 C 0.6793(9) 0.9277(5) 0.5184(5) 0.029(3) Uani 1 1 d . . . . .
H9A H 0.618756 0.932330 0.502307 0.035 Uiso 1 1 calc R U . . .
C10 C 0.7450(9) 0.9560(5) 0.4959(6) 0.034(3) Uani 1 1 d . . . . .
H10A H 0.729077 0.980003 0.464685 0.040 Uiso 1 1 calc R U . . .
C11 C 0.8355(9) 0.9483(6) 0.5200(6) 0.033(3) Uani 1 1 d . U . . .
H11A H 0.880793 0.968341 0.506456 0.039 Uiso 1 1 calc R U . . .
C12 C 0.8558(8) 0.9107(5) 0.5639(6) 0.028(2) Uani 1 1 d . U . . .
H12A H 0.916341 0.903308 0.578227 0.033 Uiso 1 1 calc R U . . .
C13 C 0.7937(9) 0.8838(5) 0.5876(6) 0.030(2) Uani 1 1 d . U . . .
C14 C 0.8054(9) 0.8448(5) 0.6353(6) 0.031(3) Uani 1 1 d . . . . .
H14A H 0.869151 0.838278 0.651363 0.037 Uiso 1 1 calc R U . . .
C15 C 0.7552(9) 0.8712(5) 0.6761(5) 0.025(3) Uani 1 1 d . . . . .
C16 C 0.7898(11) 0.8870(5) 0.7314(6) 0.040(4) Uani 1 1 d . . . . .
H16A H 0.850777 0.881996 0.746268 0.048 Uiso 1 1 calc R U . . .
C17 C 0.7326(11) 0.9098(6) 0.7631(6) 0.039(3) Uani 1 1 d . . . . .
H17A H 0.754271 0.920062 0.800207 0.047 Uiso 1 1 calc R U . . .
C18 C 0.6436(10) 0.9177(6) 0.7407(6) 0.039(3) Uani 1 1 d . . . . .
H18A H 0.605767 0.933411 0.763152 0.046 Uiso 1 1 calc R U . . .
C19 C 0.6077(9) 0.9034(5) 0.6863(5) 0.029(3) Uani 1 1 d . . . . .
H19A H 0.546773 0.908930 0.671470 0.034 Uiso 1 1 calc R U . . .
C20 C 0.6672(8) 0.8802(5) 0.6547(6) 0.027(3) Uani 1 1 d . . . . .
C21 C 0.5930(8) 0.6410(4) 0.5686(5) 0.022(3) Uani 1 1 d . . . . .
H21A H 0.528838 0.647764 0.553859 0.027 Uiso 1 1 calc R U . . .
C22 C 0.6385(9) 0.6093(5) 0.5290(5) 0.027(3) Uani 1 1 d . . . . .
C23 C 0.6006(10) 0.5878(6) 0.4788(5) 0.033(3) Uani 1 1 d . . . . .
H23A H 0.539143 0.592926 0.465436 0.040 Uiso 1 1 calc R U . . .
C24 C 0.6524(9) 0.5583(5) 0.4474(5) 0.029(3) Uani 1 1 d . . . . .
H24A H 0.626470 0.544384 0.412075 0.035 Uiso 1 1 calc R U . . .
C25 C 0.7442(12) 0.5488(6) 0.4681(6) 0.047(4) Uani 1 1 d . . . . .
H25A H 0.779301 0.527795 0.447207 0.056 Uiso 1 1 calc R U . . .
C26 C 0.7813(9) 0.5705(4) 0.5188(6) 0.029(3) Uani 1 1 d . . . . .
H26A H 0.842559 0.565409 0.532885 0.035 Uiso 1 1 calc R U . . .
C27 C 0.7290(9) 0.5995(5) 0.5486(5) 0.029(3) Uani 1 1 d . . . . .
C28 C 0.7585(8) 0.6233(5) 0.6073(5) 0.026(3) Uani 1 1 d . . . . .
H28A H 0.822693 0.616786 0.621990 0.031 Uiso 1 1 calc R U . . .
C29 C 0.6989(10) 0.5967(5) 0.6428(6) 0.031(3) Uani 1 1 d . . . . .
C30 C 0.7237(10) 0.5646(5) 0.6897(6) 0.036(3) Uani 1 1 d . . . . .
H30A H 0.784477 0.558823 0.704701 0.043 Uiso 1 1 calc R U . . .
C31 C 0.6569(10) 0.5402(5) 0.7151(5) 0.033(3) Uani 1 1 d . . . . .
H31A H 0.672907 0.518214 0.747686 0.040 Uiso 1 1 calc R U . . .
C32 C 0.5690(9) 0.5482(5) 0.6928(5) 0.029(3) Uani 1 1 d . . . . .
H32A H 0.525059 0.530842 0.709708 0.035 Uiso 1 1 calc R U . . .
C33 C 0.5431(9) 0.5816(5) 0.6456(5) 0.028(3) Uani 1 1 d . . . . .
H33A H 0.482336 0.587853 0.630774 0.034 Uiso 1 1 calc R U . . .
C34 C 0.6083(8) 0.6048(5) 0.6214(5) 0.024(3) Uani 1 1 d . . . . .
C35 C 0.4441(8) 0.7722(5) 0.5554(5) 0.024(3) Uani 1 1 d . . . . .
C36 C 0.1889(8) 0.8199(6) 0.5222(5) 0.030(3) Uani 1 1 d . . . . .
C37 C 0.1223(10) 0.7854(7) 0.5374(6) 0.042(4) Uani 1 1 d . . . . .
H37A H 0.137376 0.751186 0.557796 0.050 Uiso 1 1 calc R U . . .
C38 C 0.0316(9) 0.8023(7) 0.5219(6) 0.038(4) Uani 1 1 d . . . . .
H38A H -0.013929 0.779712 0.532270 0.046 Uiso 1 1 calc R U . . .
C39 C 0.0115(10) 0.8509(6) 0.4922(7) 0.042(4) Uani 1 1 d . . . . .
H39A H -0.048623 0.861997 0.481425 0.050 Uiso 1 1 calc R U . . .
C40 C 0.0748(10) 0.8832(6) 0.4778(6) 0.041(4) Uani 1 1 d . . . . .
H40A H 0.059299 0.917145 0.457023 0.049 Uiso 1 1 calc R U . . .
C41 C 0.1639(10) 0.8680(6) 0.4931(6) 0.037(3) Uani 1 1 d . . . . .
H41A H 0.207879 0.892004 0.482639 0.045 Uiso 1 1 calc R U . . .
C42 C 0.8872(10) 0.7117(7) 0.7039(6) 0.039(4) Uani 1 1 d . . . . .
H42A H 0.852963 0.676925 0.709323 0.047 Uiso 1 1 calc R U . . .
H42B H 0.864835 0.744032 0.723388 0.047 Uiso 1 1 calc R U . . .
C43 C 0.9835(10) 0.7021(6) 0.7265(6) 0.041(4) Uani 1 1 d . . . . .
H43A H 1.015770 0.738411 0.723673 0.050 Uiso 1 1 calc R U . . .
H43B H 0.990128 0.692476 0.765891 0.050 Uiso 1 1 calc R U . . .
C44 C 1.0252(10) 0.6566(7) 0.6993(7) 0.049(4) Uani 1 1 d . . . . .
H44A H 1.016253 0.664959 0.659565 0.059 Uiso 1 1 calc R U . . .
H44B H 0.995646 0.619670 0.703988 0.059 Uiso 1 1 calc R U . . .
C45 C 1.1271(10) 0.6502(7) 0.7222(7) 0.048(4) Uani 1 1 d . . . . .
H45A H 1.154026 0.627128 0.695994 0.057 Uiso 1 1 calc R U . . .
H45B H 1.154789 0.688726 0.724546 0.057 Uiso 1 1 calc R U . . .
C46 C 1.1474(8) 0.6221(6) 0.7778(6) 0.037(3) Uani 1 1 d . . . . .
H46A H 1.211778 0.625342 0.791802 0.044 Uiso 1 1 calc R U . . .
H46B H 1.116872 0.643970 0.802994 0.044 Uiso 1 1 calc R U . . .
C47 C 1.1226(12) 0.5623(7) 0.7798(8) 0.059(5) Uani 1 1 d . . . . .
H47A H 1.151222 0.539964 0.753942 0.071 Uiso 1 1 calc R U . . .
H47B H 1.057745 0.558597 0.768053 0.071 Uiso 1 1 calc R U . . .
C48 C 1.1507(14) 0.5366(10) 0.8393(9) 0.094(8) Uani 1 1 d . . . . .
H48A H 1.130664 0.562955 0.865827 0.112 Uiso 1 1 calc R U . . .
H48B H 1.119977 0.499447 0.841073 0.112 Uiso 1 1 calc R U . . .
C49 C 1.2469(10) 0.5274(6) 0.8560(7) 0.048(4) Uani 1 1 d . . . . .
H49A H 1.259572 0.511427 0.893140 0.072 Uiso 1 1 calc R U . . .
H49B H 1.267173 0.500478 0.830526 0.072 Uiso 1 1 calc R U . . .
H49C H 1.277872 0.564060 0.855309 0.072 Uiso 1 1 calc R U . . .
Au2 Au 0.40355(3) 0.89800(2) 0.49280(2) 0.02081(14) Uani 1 1 d . . . . .
O2 O 0.2685(6) 0.6639(3) 0.2184(3) 0.029(2) Uani 1 1 d . . . . .
N2 N 0.3579(6) 0.8241(4) 0.3857(4) 0.021(2) Uani 1 1 d . . . . .
C50 C 0.3328(8) 0.7858(4) 0.3423(5) 0.021(2) Uani 1 1 d . . . . .
C51 C 0.3622(9) 0.7929(5) 0.2928(5) 0.024(3) Uani 1 1 d . . . . .
C52 C 0.3394(8) 0.7523(5) 0.2513(5) 0.023(3) Uani 1 1 d . . . . .
C53 C 0.2873(8) 0.7046(5) 0.2589(5) 0.023(3) Uani 1 1 d . . . . .
C54 C 0.2611(7) 0.6977(5) 0.3085(5) 0.021(2) Uani 1 1 d . . . . .
C55 C 0.2803(8) 0.7385(4) 0.3493(5) 0.020(2) Uani 1 1 d . . . . .
C56 C 0.2417(8) 0.7254(5) 0.4009(5) 0.023(3) Uani 1 1 d . . . . .
H56A H 0.256304 0.754960 0.430436 0.027 Uiso 1 1 calc R U . . .
C57 C 0.2749(8) 0.6658(5) 0.4183(5) 0.025(3) Uani 1 1 d . . . . .
C58 C 0.3218(9) 0.6504(5) 0.4708(5) 0.028(3) Uani 1 1 d . . . . .
H58A H 0.334134 0.678162 0.499246 0.033 Uiso 1 1 calc R U . . .
C59 C 0.3498(9) 0.5935(5) 0.4800(5) 0.031(3) Uani 1 1 d . . . . .
H59A H 0.382572 0.582901 0.514901 0.037 Uiso 1 1 calc R U . . .
C60 C 0.3308(8) 0.5527(5) 0.4397(5) 0.029(3) Uani 1 1 d . . . . .
H60A H 0.349988 0.514145 0.446550 0.035 Uiso 1 1 calc R U . . .
C61 C 0.2821(9) 0.5688(5) 0.3874(6) 0.029(3) Uani 1 1 d . . . . .
H61A H 0.267117 0.540887 0.359232 0.035 Uiso 1 1 calc R U . . .
C62 C 0.2568(8) 0.6252(5) 0.3780(5) 0.024(3) Uani 1 1 d . . . . .
C63 C 0.2037(9) 0.6484(5) 0.3241(5) 0.025(3) Uani 1 1 d . . . . .
H63A H 0.189506 0.618450 0.294917 0.030 Uiso 1 1 calc R U . . .
C64 C 0.1230(8) 0.6772(5) 0.3378(5) 0.022(3) Uani 1 1 d . . . . .
C65 C 0.0335(8) 0.6646(5) 0.3155(5) 0.026(3) Uani 1 1 d . . . . .
H65A H 0.018617 0.635748 0.288359 0.031 Uiso 1 1 calc R U . . .
C66 C -0.0307(9) 0.6951(6) 0.3341(6) 0.035(3) Uani 1 1 d . . . . .
H66A H -0.091078 0.686505 0.320387 0.042 Uiso 1 1 calc R U . . .
C67 C -0.0099(9) 0.7374(6) 0.3720(6) 0.037(3) Uani 1 1 d . . . . .
H67A H -0.056434 0.758749 0.382768 0.045 Uiso 1 1 calc R U . . .
C68 C 0.0759(9) 0.7504(5) 0.3951(5) 0.029(3) Uani 1 1 d . . . . .
H68A H 0.088909 0.779555 0.422127 0.035 Uiso 1 1 calc R U . . .
C69 C 0.1427(9) 0.7198(5) 0.3781(5) 0.024(3) Uani 1 1 d . . . . .
C70 C 0.3794(8) 0.7658(5) 0.2005(5) 0.024(3) Uani 1 1 d . . . . .
H70A H 0.364536 0.736579 0.170721 0.029 Uiso 1 1 calc R U . . .
C71 C 0.3504(8) 0.8255(5) 0.1825(5) 0.021(2) Uani 1 1 d . . . . .
C72 C 0.3040(9) 0.8421(6) 0.1303(6) 0.032(3) Uani 1 1 d . . . . .
H72A H 0.290043 0.814793 0.101542 0.039 Uiso 1 1 calc R U . . .
C73 C 0.2797(9) 0.8987(5) 0.1221(5) 0.030(3) Uani 1 1 d . . . . .
H73A H 0.247171 0.910041 0.087451 0.036 Uiso 1 1 calc R U . . .
C74 C 0.3010(10) 0.9399(6) 0.1629(6) 0.035(3) Uani 1 1 d . . . . .
H74A H 0.285509 0.978940 0.155248 0.041 Uiso 1 1 calc R U . . .
C75 C 0.3455(9) 0.9241(5) 0.2156(5) 0.028(3) Uani 1 1 d . . . . .
H75A H 0.358963 0.951630 0.244189 0.034 Uiso 1 1 calc R U . . .
C76 C 0.3691(8) 0.8668(5) 0.2242(5) 0.023(3) Uani 1 1 d . . . . .
C77 C 0.4195(8) 0.8420(5) 0.2783(5) 0.024(3) Uani 1 1 d . . . . .
H77A H 0.435004 0.871230 0.308096 0.029 Uiso 1 1 calc R U . . .
C78 C 0.5004(9) 0.8115(5) 0.2629(5) 0.026(3) Uani 1 1 d . . . . .
C79 C 0.5861(9) 0.8235(5) 0.2870(5) 0.028(3) Uani 1 1 d . . . . .
H79A H 0.599706 0.853192 0.313471 0.034 Uiso 1 1 calc R U . . .
C80 C 0.6533(9) 0.7897(6) 0.2708(6) 0.036(3) Uani 1 1 d . . . . .
H80A H 0.713178 0.795643 0.287851 0.043 Uiso 1 1 calc R U . . .
C81 C 0.6332(10) 0.7477(5) 0.2299(6) 0.036(3) Uani 1 1 d . . . . .
H81A H 0.678743 0.725503 0.218898 0.043 Uiso 1 1 calc R U . . .
C82 C 0.5449(9) 0.7391(5) 0.2057(5) 0.027(3) Uani 1 1 d . . . . .
H82A H 0.529584 0.711169 0.177658 0.032 Uiso 1 1 calc R U . . .
C83 C 0.4802(9) 0.7714(5) 0.2226(5) 0.027(3) Uani 1 1 d . . . . .
C84 C 0.3774(8) 0.8526(4) 0.4239(5) 0.021(2) Uani 1 1 d . . . . .
C85 C 0.4234(8) 0.9432(5) 0.5636(5) 0.020(2) Uani 1 1 d . . . . .
C86 C 0.3735(9) 0.9327(6) 0.6048(6) 0.034(3) Uani 1 1 d . . . . .
H86A H 0.332638 0.901763 0.599780 0.040 Uiso 1 1 calc R U . . .
C87 C 0.3808(9) 0.9648(6) 0.6520(5) 0.032(3) Uani 1 1 d . . . . .
H87A H 0.346700 0.955230 0.678963 0.039 Uiso 1 1 calc R U . . .
C88 C 0.4389(8) 1.0117(5) 0.6600(5) 0.027(3) Uani 1 1 d . . . . .
H88A H 0.442760 1.035468 0.691421 0.032 Uiso 1 1 calc R U . . .
C89 C 0.4911(9) 1.0226(5) 0.6206(5) 0.025(3) Uani 1 1 d . . . . .
H89A H 0.532818 1.053137 0.625978 0.030 Uiso 1 1 calc R U . . .
C90 C 0.4823(8) 0.9895(5) 0.5744(5) 0.021(2) Uani 1 1 d . . . . .
H90A H 0.518103 0.998411 0.548110 0.026 Uiso 1 1 calc R U . . .
C91 C 0.2020(9) 0.6826(6) 0.1712(5) 0.032(3) Uani 1 1 d . . . . .
H91A H 0.217911 0.667410 0.137012 0.038 Uiso 1 1 calc R U . . .
H91B H 0.202231 0.725087 0.169024 0.038 Uiso 1 1 calc R U . . .
C92 C 0.1096(10) 0.6620(6) 0.1757(5) 0.035(3) Uani 1 1 d . . . . .
H92A H 0.093213 0.679714 0.208656 0.042 Uiso 1 1 calc R U . . .
H92B H 0.067573 0.676509 0.143454 0.042 Uiso 1 1 calc R U . . .
C93 C 0.0973(11) 0.5974(6) 0.1791(6) 0.042(4) Uani 1 1 d . . . . .
H93A H 0.137749 0.582594 0.211792 0.050 Uiso 1 1 calc R U . . .
H93B H 0.035983 0.589342 0.183712 0.050 Uiso 1 1 calc R U . . .
C94 C 0.1152(9) 0.5660(6) 0.1287(6) 0.037(3) Uani 1 1 d . . . . .
H94A H 0.084545 0.586573 0.095744 0.044 Uiso 1 1 calc R U . . .
H94B H 0.179471 0.567771 0.128549 0.044 Uiso 1 1 calc R U . . .
C95 C 0.0872(10) 0.5048(6) 0.1244(6) 0.040(3) Uani 1 1 d . . . . .
H95A H 0.108939 0.486983 0.093211 0.048 Uiso 1 1 calc R U . . .
H95B H 0.021740 0.503156 0.116375 0.048 Uiso 1 1 calc R U . . .
C96 C 0.1205(12) 0.4702(6) 0.1756(7) 0.051(4) Uani 1 1 d . . . . .
H96A H 0.085999 0.481177 0.203997 0.061 Uiso 1 1 calc R U . . .
H96B H 0.182931 0.480709 0.189499 0.061 Uiso 1 1 calc R U . . .
C97 C 0.1145(14) 0.4025(7) 0.1676(8) 0.060(5) Uani 1 1 d . . . . .
H97A H 0.125474 0.383491 0.203911 0.072 Uiso 1 1 calc R U . . .
H97B H 0.054333 0.391914 0.148565 0.072 Uiso 1 1 calc R U . . .
C98 C 0.1782(14) 0.3832(7) 0.1363(8) 0.069(6) Uani 1 1 d . . . . .
H98A H 0.173668 0.341466 0.131717 0.103 Uiso 1 1 calc R U . . .
H98B H 0.166728 0.401694 0.100176 0.103 Uiso 1 1 calc R U . . .
H98C H 0.237755 0.393284 0.155433 0.103 Uiso 1 1 calc R U . . .
Cl1 Cl 0.4701(3) 0.6167(2) 0.3370(2) 0.0673(13) Uani 1 1 d . . . . .
Cl2 Cl 0.5264(3) 0.7185(2) 0.4053(2) 0.0666(13) Uani 1 1 d . . . . .
C99 C 0.5421(15) 0.6773(9) 0.3463(8) 0.077(6) Uani 1 1 d . . . . .
H99A H 0.530143 0.701807 0.313177 0.093 Uiso 1 1 calc R U . . .
H99B H 0.604255 0.664082 0.351274 0.093 Uiso 1 1 calc R U . . .
Cl3 Cl 0.7736(4) 0.6913(2) 0.3922(3) 0.0804(17) Uani 1 1 d . . . . .
Cl4 Cl 0.7634(4) 0.7837(2) 0.4702(2) 0.0835(17) Uani 1 1 d . . . . .
C100 C 0.7668(13) 0.7079(7) 0.4594(8) 0.063(5) Uani 1 1 d . . . . .
H10B H 0.818595 0.691481 0.484226 0.076 Uiso 1 1 calc R U . . .
H10C H 0.712895 0.690117 0.468514 0.076 Uiso 1 1 calc R U . . .
Cl5 Cl 1.0030(4) 0.3537(2) 0.4666(3) 0.098(2) Uani 1 1 d . . . . .
Cl6 Cl 0.8926(4) 0.4353(3) 0.5119(3) 0.0933(19) Uani 1 1 d . . . . .
C101 C 0.9306(19) 0.3702(9) 0.5162(10) 0.100(9) Uani 1 1 d . . . . .
H10D H 0.880035 0.343115 0.510264 0.120 Uiso 1 1 calc R U . . .
H10E H 0.964124 0.363754 0.553754 0.120 Uiso 1 1 calc R U . . .
Cl7 Cl 1.0892(3) 0.4527(2) 0.6239(2) 0.0678(13) Uani 1 1 d . . . . .
Cl8 Cl 0.9323(3) 0.5012(2) 0.6562(3) 0.0794(16) Uani 1 1 d . . . . .
C102 C 1.0319(14) 0.5130(9) 0.6269(9) 0.075(6) Uani 1 1 d . . . . .
H10F H 1.014602 0.529013 0.589487 0.090 Uiso 1 1 calc R U . . .
H10G H 1.070097 0.541612 0.649453 0.090 Uiso 1 1 calc R U . . .

loop_
_atom_site_aniso_label
_atom_site_aniso_U_11
_atom_site_aniso_U_22
_atom_site_aniso_U_33
_atom_site_aniso_U_23
_atom_site_aniso_U_13
_atom_site_aniso_U_12
Au1 0.0265(3) 0.0240(2) 0.0212(3) -0.00156(19) 0.00689(18) -0.00489(18)
O1 0.030(5) 0.025(4) 0.044(6) 0.002(4) 0.009(4) 0.005(4)
N1 0.031(6) 0.011(4) 0.031(6) 0.001(4) 0.014(5) 0.003(4)
C1 0.034(7) 0.011(5) 0.021(6) 0.010(5) 0.009(5) 0.002(5)
C2 0.035(7) 0.013(5) 0.024(7) -0.001(5) 0.008(5) 0.007(5)
C3 0.030(7) 0.020(6) 0.028(7) 0.001(5) 0.006(5) 0.005(5)
C4 0.035(7) 0.021(6) 0.024(7) 0.002(5) 0.001(5) 0.014(5)
C5 0.009(5) 0.018(5) 0.031(7) 0.002(5) -0.002(5) 0.000(4)
C6 0.022(6) 0.026(6) 0.020(6) -0.003(5) 0.001(5) 0.007(5)
C7 0.024(6) 0.020(6) 0.024(6) 0.001(5) 0.004(5) -0.002(5)
C8 0.025(6) 0.022(6) 0.028(7) -0.002(5) 0.005(5) -0.002(5)
C9 0.034(7) 0.025(6) 0.030(7) -0.004(5) 0.010(6) 0.005(5)
C10 0.041(8) 0.029(7) 0.032(8) 0.003(6) 0.011(6) 0.004(6)
C11 0.028(5) 0.032(5) 0.041(6) -0.007(5) 0.013(5) 0.004(5)
C12 0.018(5) 0.024(5) 0.040(6) -0.008(5) 0.001(4) 0.013(4)
C13 0.027(5) 0.029(5) 0.036(6) -0.005(5) 0.008(5) 0.012(4)
C14 0.027(7) 0.030(7) 0.035(8) -0.008(6) 0.004(6) -0.007(5)
C15 0.037(7) 0.011(5) 0.029(7) -0.003(5) 0.009(6) 0.003(5)
C16 0.053(10) 0.019(6) 0.040(9) 0.008(6) -0.011(7) -0.004(6)
C17 0.063(10) 0.029(7) 0.025(7) -0.001(6) 0.004(7) 0.002(7)
C18 0.053(9) 0.029(7) 0.036(8) 0.001(6) 0.015(7) 0.002(7)
C19 0.043(8) 0.015(5) 0.030(7) -0.004(5) 0.010(6) 0.008(5)
C20 0.031(7) 0.010(5) 0.040(8) 0.007(5) 0.008(6) 0.005(5)
C21 0.029(7) 0.011(5) 0.027(7) -0.002(5) 0.005(5) 0.001(4)
C22 0.037(7) 0.014(5) 0.031(7) 0.013(5) 0.011(6) -0.004(5)
C23 0.041(8) 0.036(7) 0.025(7) -0.003(6) 0.012(6) 0.002(6)
C24 0.043(8) 0.018(6) 0.030(7) 0.007(5) 0.018(6) 0.003(5)
C25 0.084(13) 0.030(7) 0.037(9) 0.004(7) 0.038(8) 0.004(8)
C26 0.043(8) 0.008(5) 0.038(8) 0.003(5) 0.012(6) 0.007(5)
C27 0.044(8) 0.018(6) 0.027(7) 0.007(5) 0.010(6) -0.003(5)
C28 0.022(6) 0.015(5) 0.040(8) -0.008(5) 0.000(5) 0.006(5)
C29 0.044(8) 0.024(6) 0.028(7) 0.004(5) 0.012(6) 0.003(6)
C30 0.043(8) 0.029(7) 0.032(8) -0.010(6) 0.002(6) 0.009(6)
C31 0.055(9) 0.030(7) 0.016(6) 0.000(5) 0.013(6) 0.009(6)
C32 0.040(8) 0.026(6) 0.027(7) 0.001(5) 0.017(6) -0.007(6)
C33 0.036(7) 0.023(6) 0.027(7) -0.005(5) 0.008(6) -0.002(5)
C34 0.031(7) 0.021(6) 0.020(6) -0.004(5) 0.007(5) 0.003(5)
C35 0.031(7) 0.016(5) 0.024(7) -0.001(5) 0.007(5) -0.008(5)
C36 0.021(6) 0.039(7) 0.028(7) -0.016(6) 0.002(5) 0.007(5)
C37 0.032(8) 0.064(10) 0.031(8) -0.012(7) 0.012(6) 0.003(7)
C38 0.017(7) 0.062(10) 0.040(8) -0.018(7) 0.014(6) -0.009(6)
C39 0.031(8) 0.044(8) 0.051(10) -0.007(7) 0.009(7) 0.002(6)
C40 0.035(8) 0.042(8) 0.044(9) -0.024(7) 0.002(7) 0.008(6)
C41 0.039(8) 0.045(8) 0.026(7) -0.005(6) 0.004(6) 0.003(7)
C42 0.037(8) 0.057(9) 0.023(7) -0.013(7) 0.001(6) 0.009(7)
C43 0.035(8) 0.044(8) 0.042(9) -0.006(7) 0.000(7) 0.004(6)
C44 0.044(9) 0.056(10) 0.043(9) 0.021(8) -0.001(7) 0.028(8)
C45 0.031(8) 0.043(9) 0.071(12) 0.007(8) 0.013(8) 0.001(6)
C46 0.013(6) 0.041(8) 0.055(10) -0.003(7) 0.000(6) -0.001(5)
C47 0.047(10) 0.060(11) 0.067(13) 0.013(9) 0.003(9) 0.004(8)
C48 0.082(15) 0.111(17) 0.103(17) 0.082(14) 0.056(13) 0.055(13)
C49 0.045(9) 0.039(8) 0.053(10) 0.005(7) -0.008(8) -0.004(7)
Au2 0.0286(3) 0.0170(2) 0.0181(2) -0.00290(17) 0.00770(18) -0.00286(17)
O2 0.042(5) 0.022(4) 0.021(5) -0.005(4) 0.006(4) 0.001(4)
N2 0.021(5) 0.029(5) 0.015(5) 0.001(4) 0.006(4) -0.001(4)
C50 0.038(7) 0.012(5) 0.013(6) -0.002(4) 0.007(5) 0.000(5)
C51 0.037(7) 0.012(5) 0.023(6) 0.002(5) 0.009(5) 0.003(5)
C52 0.037(7) 0.018(5) 0.014(6) 0.001(5) 0.007(5) -0.005(5)
C53 0.031(7) 0.014(5) 0.021(6) -0.002(5) -0.003(5) 0.003(5)
C54 0.018(6) 0.027(6) 0.017(6) -0.008(5) 0.002(4) -0.008(5)
C55 0.029(7) 0.013(5) 0.019(6) 0.000(4) 0.009(5) 0.005(4)
C56 0.029(7) 0.020(6) 0.019(6) -0.001(5) 0.004(5) -0.001(5)
C57 0.025(6) 0.021(6) 0.030(7) 0.001(5) 0.008(5) -0.008(5)
C58 0.040(8) 0.018(6) 0.031(7) -0.006(5) 0.020(6) -0.006(5)
C59 0.031(7) 0.035(7) 0.025(7) 0.004(6) 0.004(5) 0.003(6)
C60 0.031(7) 0.020(6) 0.037(8) 0.010(6) 0.010(6) 0.001(5)
C61 0.033(7) 0.023(6) 0.035(8) -0.003(6) 0.016(6) -0.010(5)
C62 0.031(7) 0.016(5) 0.027(7) 0.000(5) 0.016(5) -0.002(5)
C63 0.042(8) 0.016(5) 0.021(6) -0.004(5) 0.013(5) 0.000(5)
C64 0.019(6) 0.015(5) 0.032(7) 0.000(5) 0.004(5) -0.004(4)
C65 0.029(7) 0.022(6) 0.025(7) -0.002(5) 0.004(5) -0.004(5)
C66 0.031(7) 0.043(8) 0.033(8) -0.006(6) 0.017(6) -0.011(6)
C67 0.031(8) 0.041(8) 0.039(8) -0.003(7) 0.006(6) 0.006(6)
C68 0.040(8) 0.031(7) 0.017(6) -0.001(5) 0.008(5) 0.007(6)
C69 0.035(7) 0.014(5) 0.027(7) 0.003(5) 0.013(5) -0.008(5)
C70 0.031(7) 0.028(6) 0.018(6) -0.004(5) 0.011(5) -0.003(5)
C71 0.026(6) 0.021(6) 0.024(6) 0.006(5) 0.020(5) 0.003(5)
C72 0.034(8) 0.033(7) 0.031(8) 0.000(6) 0.010(6) 0.005(6)
C73 0.043(8) 0.028(6) 0.021(7) -0.002(5) 0.011(6) 0.004(6)
C74 0.047(9) 0.028(7) 0.034(8) 0.007(6) 0.020(6) -0.001(6)
C75 0.042(8) 0.013(5) 0.037(8) -0.008(5) 0.026(6) -0.001(5)
C76 0.034(7) 0.019(6) 0.020(6) -0.005(5) 0.012(5) -0.002(5)
C77 0.028(7) 0.027(6) 0.019(6) -0.006(5) 0.009(5) -0.009(5)
C78 0.039(7) 0.018(5) 0.028(7) 0.003(5) 0.020(6) 0.001(5)
C79 0.040(8) 0.020(6) 0.026(7) 0.004(5) 0.011(6) 0.003(5)
C80 0.025(7) 0.050(8) 0.034(8) -0.003(7) 0.006(6) -0.001(6)
C81 0.055(9) 0.023(6) 0.033(8) -0.004(6) 0.018(7) 0.002(6)
C82 0.037(7) 0.015(5) 0.031(7) 0.009(5) 0.014(6) 0.003(5)
C83 0.043(8) 0.020(6) 0.018(6) 0.006(5) 0.009(5) 0.000(5)
C84 0.037(7) 0.007(5) 0.020(6) 0.002(4) 0.009(5) 0.000(5)
C85 0.029(6) 0.015(5) 0.015(6) -0.001(4) 0.002(5) 0.009(5)
C86 0.029(7) 0.042(8) 0.033(8) -0.007(6) 0.011(6) -0.001(6)
C87 0.028(7) 0.044(8) 0.029(7) -0.005(6) 0.018(6) -0.012(6)
C88 0.031(7) 0.023(6) 0.026(7) -0.002(5) 0.006(5) -0.003(5)
C89 0.040(7) 0.009(5) 0.024(7) -0.003(5) 0.006(5) -0.001(5)
C90 0.026(6) 0.021(6) 0.017(6) 0.004(5) 0.006(5) 0.000(5)
C91 0.039(8) 0.035(7) 0.021(7) 0.000(6) 0.003(6) -0.005(6)
C92 0.053(9) 0.033(7) 0.019(7) -0.003(6) 0.008(6) -0.001(6)
C93 0.053(10) 0.037(8) 0.039(9) -0.010(7) 0.019(7) -0.013(7)
C94 0.034(8) 0.049(8) 0.029(8) 0.005(7) 0.009(6) -0.001(6)
C95 0.046(9) 0.029(7) 0.044(9) -0.001(6) 0.007(7) 0.005(6)
C96 0.061(11) 0.045(9) 0.047(10) 0.000(8) 0.011(8) -0.025(8)
C97 0.074(13) 0.046(10) 0.058(12) -0.011(9) 0.008(10) -0.018(9)
C98 0.081(14) 0.038(9) 0.073(14) -0.002(9) -0.026(11) 0.009(9)
Cl1 0.046(3) 0.089(3) 0.067(3) 0.017(3) 0.013(2) -0.009(2)
Cl2 0.060(3) 0.062(3) 0.076(3) 0.016(2) 0.005(2) 0.012(2)
C99 0.079(15) 0.104(16) 0.052(12) 0.025(12) 0.021(10) -0.020(12)
Cl3 0.081(4) 0.075(3) 0.102(4) -0.026(3) 0.063(3) -0.029(3)
Cl4 0.112(5) 0.064(3) 0.082(4) -0.016(3) 0.036(3) -0.024(3)
C100 0.054(11) 0.067(12) 0.068(13) 0.029(10) 0.012(9) -0.011(9)
Cl5 0.081(4) 0.071(3) 0.149(6) 0.023(4) 0.035(4) -0.005(3)
Cl6 0.087(4) 0.107(5) 0.078(4) -0.022(4) -0.005(3) 0.000(3)
C101 0.18(3) 0.063(13) 0.080(16) -0.003(12) 0.078(17) -0.049(15)
Cl7 0.053(3) 0.069(3) 0.083(4) 0.004(3) 0.016(2) 0.005(2)
Cl8 0.053(3) 0.074(3) 0.116(5) -0.026(3) 0.029(3) -0.003(2)
C102 0.068(14) 0.086(14) 0.079(15) 0.009(12) 0.035(11) 0.007(11)

loop_
_atom_type_symbol
_atom_type_description
_atom_type_scat_dispersion_real
_atom_type_scat_dispersion_imag
_atom_type_scat_source
C C 0.0033 0.0016 'International Tables Vol C Tables 4.2.6.8 and 6.1.1.4'
H H 0.0000 0.0000 'International Tables Vol C Tables 4.2.6.8 and 6.1.1.4'
N N 0.0061 0.0033 'International Tables Vol C Tables 4.2.6.8 and 6.1.1.4'
O O 0.0106 0.0060 'International Tables Vol C Tables 4.2.6.8 and 6.1.1.4'
Cl Cl 0.1484 0.1585 'International Tables Vol C Tables 4.2.6.8 and 6.1.1.4'
Au Au -2.0133 8.8022 'International Tables Vol C Tables 4.2.6.8 and 6.1.1.4'

loop_
_geom_angle_atom_site_label_1
_geom_angle_atom_site_label_2
_geom_angle_atom_site_label_3
_geom_angle
_geom_angle_site_symmetry_1
_geom_angle_site_symmetry_3
_geom_angle_publ_flag
C35 Au1 C36 177.7(5) . . ?
C35 Au1 Au2 79.1(3) . . ?
C36 Au1 Au2 98.7(4) . . ?
C4 O1 C42 112.2(10) . . ?
C35 N1 C1 172.6(12) . . ?
N1 C1 C6 119.0(10) . . ?
N1 C1 C2 118.9(10) . . ?
C6 C1 C2 121.9(11) . . ?
C3 C2 C1 118.0(11) . . ?
C3 C2 C21 113.4(10) . . ?
C1 C2 C21 128.5(11) . . ?
C4 C3 C2 121.0(10) . . ?
C4 C3 C28 126.6(11) . . ?
C2 C3 C28 112.3(10) . . ?
O1 C4 C5 119.0(11) . . ?
O1 C4 C3 121.0(10) . . ?
C5 C4 C3 120.0(11) . . ?
C4 C5 C6 120.8(10) . . ?
C4 C5 C14 128.4(11) . . ?
C6 C5 C14 110.7(10) . . ?
C1 C6 C5 118.2(10) . . ?
C1 C6 C7 128.1(11) . . ?
C5 C6 C7 113.6(10) . . ?
C6 C7 C20 104.8(9) . . ?
C6 C7 C8 106.5(10) . . ?
C20 C7 C8 107.1(10) . . ?
C9 C8 C13 121.3(12) . . ?
C9 C8 C7 127.8(11) . . ?
C13 C8 C7 110.9(11) . . ?
C8 C9 C10 120.0(12) . . ?
C9 C10 C11 119.6(13) . . ?
C12 C11 C10 118.1(13) . . ?
C13 C12 C11 123.7(12) . . ?
C12 C13 C8 117.2(12) . . ?
C12 C13 C14 129.6(12) . . ?
C8 C13 C14 113.2(12) . . ?
C13 C14 C15 106.6(10) . . ?
C13 C14 C5 107.7(11) . . ?
C15 C14 C5 105.4(10) . . ?
C20 C15 C16 120.0(13) . . ?
C20 C15 C14 112.9(11) . . ?
C16 C15 C14 127.1(13) . . ?
C17 C16 C15 118.7(14) . . ?
C18 C17 C16 120.2(13) . . ?
C17 C18 C19 122.6(14) . . ?
C18 C19 C20 116.3(13) . . ?
C15 C20 C19 122.2(12) . . ?
C15 C20 C7 113.1(11) . . ?
C19 C20 C7 124.7(11) . . ?
C2 C21 C22 106.7(10) . . ?
C2 C21 C34 106.0(10) . . ?
C22 C21 C34 105.7(9) . . ?
C23 C22 C27 119.0(12) . . ?
C23 C22 C21 127.1(12) . . ?
C27 C22 C21 113.8(11) . . ?
C22 C23 C24 119.8(14) . . ?
C23 C24 C25 120.2(13) . . ?
C26 C25 C24 119.2(13) . . ?
C27 C26 C25 119.2(14) . . ?
C26 C27 C22 122.5(13) . . ?
C26 C27 C28 125.9(13) . . ?
C22 C27 C28 111.6(11) . . ?
C29 C28 C3 104.9(10) . . ?
C29 C28 C27 107.3(10) . . ?
C3 C28 C27 105.5(10) . . ?
C30 C29 C34 119.5(13) . . ?
C30 C29 C28 127.6(13) . . ?
C34 C29 C28 112.8(11) . . ?
C29 C30 C31 118.8(13) . . ?
C32 C31 C30 120.2(12) . . ?
C31 C32 C33 121.3(12) . . ?
C34 C33 C32 117.7(12) . . ?
C33 C34 C29 122.3(12) . . ?
C33 C34 C21 125.3(11) . . ?
C29 C34 C21 112.3(11) . . ?
N1 C35 Au1 176.3(10) . . ?
C41 C36 C37 117.9(13) . . ?
C41 C36 Au1 121.8(11) . . ?
C37 C36 Au1 120.2(10) . . ?
C36 C37 C38 119.5(14) . . ?
C39 C38 C37 119.3(14) . . ?
C40 C39 C38 120.9(14) . . ?
C39 C40 C41 120.9(15) . . ?
C36 C41 C40 121.6(15) . . ?
O1 C42 C43 109.3(12) . . ?
C44 C43 C42 114.9(12) . . ?
C43 C44 C45 113.2(14) . . ?
C46 C45 C44 113.3(13) . . ?
C47 C46 C45 116.0(13) . . ?
C46 C47 C48 111.6(17) . . ?
C49 C48 C47 113.9(15) . . ?
C84 Au2 C85 176.8(5) . . ?
C84 Au2 Au1 83.1(3) . . ?
C85 Au2 Au1 94.7(3) . . ?
C53 O2 C91 113.5(9) . . ?
C84 N2 C50 175.3(11) . . ?
C51 C50 C55 119.5(10) . . ?
C51 C50 N2 121.1(10) . . ?
C55 C50 N2 119.3(10) . . ?
C50 C51 C52 119.5(11) . . ?
C50 C51 C77 126.2(10) . . ?
C52 C51 C77 114.3(10) . . ?
C51 C52 C53 120.7(11) . . ?
C51 C52 C70 112.5(10) . . ?
C53 C52 C70 126.8(10) . . ?
C54 C53 O2 121.1(10) . . ?
C54 C53 C52 118.8(10) . . ?
O2 C53 C52 119.9(11) . . ?
C53 C54 C55 121.2(11) . . ?
C53 C54 C63 126.1(10) . . ?
C55 C54 C63 112.5(10) . . ?
C54 C55 C50 120.1(11) . . ?
C54 C55 C56 114.3(10) . . ?
C50 C55 C56 125.6(10) . . ?
C57 C56 C69 106.7(9) . . ?
C57 C56 C55 104.9(10) . . ?
C69 C56 C55 102.7(9) . . ?
C62 C57 C58 120.0(11) . . ?
C62 C57 C56 114.4(11) . . ?
C58 C57 C56 125.6(11) . . ?
C59 C58 C57 118.7(11) . . ?
C60 C59 C58 121.2(12) . . ?
C59 C60 C61 119.2(11) . . ?
C62 C61 C60 119.2(12) . . ?
C57 C62 C61 121.6(12) . . ?
C57 C62 C63 113.6(10) . . ?
C61 C62 C63 124.8(11) . . ?
C64 C63 C62 106.7(10) . . ?
C64 C63 C54 105.1(9) . . ?
C62 C63 C54 104.1(10) . . ?
C69 C64 C65 119.4(11) . . ?
C69 C64 C63 113.5(10) . . ?
C65 C64 C63 127.0(11) . . ?
C66 C65 C64 118.2(12) . . ?
C67 C66 C65 121.3(13) . . ?
C66 C67 C68 122.3(13) . . ?
C67 C68 C69 118.2(12) . . ?
C68 C69 C64 120.6(12) . . ?
C68 C69 C56 126.2(11) . . ?
C64 C69 C56 113.2(11) . . ?
C71 C70 C52 107.0(9) . . ?
C71 C70 C83 104.5(9) . . ?
C52 C70 C83 104.7(10) . . ?
C76 C71 C72 119.4(11) . . ?
C76 C71 C70 113.9(10) . . ?
C72 C71 C70 126.7(11) . . ?
C73 C72 C71 118.3(12) . . ?
C72 C73 C74 122.2(13) . . ?
C73 C74 C75 120.3(12) . . ?
C76 C75 C74 117.6(11) . . ?
C75 C76 C71 122.2(11) . . ?
C75 C76 C77 124.9(11) . . ?
C71 C76 C77 113.0(10) . . ?
C76 C77 C51 105.5(10) . . ?
C76 C77 C78 105.0(10) . . ?
C51 C77 C78 103.9(9) . . ?
C83 C78 C79 122.1(12) . . ?
C83 C78 C77 114.4(12) . . ?
C79 C78 C77 123.5(11) . . ?
C78 C79 C80 117.1(12) . . ?
C81 C80 C79 121.2(13) . . ?
C82 C81 C80 118.6(13) . . ?
C83 C82 C81 119.6(12) . . ?
C78 C83 C82 121.3(13) . . ?
C78 C83 C70 113.2(11) . . ?
C82 C83 C70 125.5(11) . . ?
N2 C84 Au2 175.0(10) . . ?
C90 C85 C86 114.5(11) . . ?
C90 C85 Au2 123.6(9) . . ?
C86 C85 Au2 121.7(9) . . ?
C87 C86 C85 123.7(13) . . ?
C86 C87 C88 119.5(12) . . ?
C89 C88 C87 118.5(12) . . ?
C90 C89 C88 120.2(11) . . ?
C89 C90 C85 123.6(11) . . ?
O2 C91 C92 111.6(10) . . ?
C93 C92 C91 116.3(12) . . ?
C94 C93 C92 112.9(12) . . ?
C95 C94 C93 115.3(12) . . ?
C94 C95 C96 113.7(12) . . ?
C95 C96 C97 114.9(13) . . ?
C98 C97 C96 110.5(16) . . ?
Cl1 C99 Cl2 110.6(11) . . ?
Cl3 C100 Cl4 111.9(9) . . ?
Cl6 C101 Cl5 113.9(11) . . ?
Cl7 C102 Cl8 112.2(12) . . ?

loop_
_geom_bond_atom_site_label_1
_geom_bond_atom_site_label_2
_geom_bond_distance
_geom_bond_site_symmetry_2
_geom_bond_publ_flag
Au1 C35 1.959(13) . ?
Au1 C36 2.058(12) . ?
Au1 Au2 3.0789(6) . ?
O1 C4 1.360(15) . ?
O1 C42 1.464(16) . ?
N1 C35 1.206(16) . ?
N1 C1 1.363(16) . ?
C1 C6 1.408(16) . ?
C1 C2 1.414(15) . ?
C2 C3 1.408(17) . ?
C2 C21 1.494(16) . ?
C3 C4 1.410(17) . ?
C3 C28 1.528(15) . ?
C4 C5 1.386(15) . ?
C5 C6 1.424(15) . ?
C5 C14 1.520(16) . ?
C6 C7 1.494(15) . ?
C7 C20 1.514(18) . ?
C7 C8 1.519(17) . ?
C8 C9 1.369(18) . ?
C8 C13 1.435(18) . ?
C9 C10 1.406(19) . ?
C10 C11 1.421(19) . ?
C11 C12 1.388(19) . ?
C12 C13 1.363(19) . ?
C13 C14 1.477(19) . ?
C14 C15 1.513(18) . ?
C15 C20 1.376(18) . ?
C15 C16 1.425(18) . ?
C16 C17 1.39(2) . ?
C17 C18 1.39(2) . ?
C18 C19 1.402(19) . ?
C19 C20 1.420(18) . ?
C21 C22 1.503(17) . ?
C21 C34 1.539(16) . ?
C22 C23 1.369(18) . ?
C22 C27 1.405(19) . ?
C23 C24 1.394(18) . ?
C24 C25 1.43(2) . ?
C25 C26 1.38(2) . ?
C26 C27 1.367(18) . ?
C27 C28 1.547(18) . ?
C28 C29 1.516(19) . ?
C29 C30 1.376(18) . ?
C29 C34 1.409(19) . ?
C30 C31 1.42(2) . ?
C31 C32 1.376(19) . ?
C32 C33 1.401(18) . ?
C33 C34 1.372(18) . ?
C36 C41 1.350(19) . ?
C36 C37 1.41(2) . ?
C37 C38 1.432(19) . ?
C38 C39 1.35(2) . ?
C39 C40 1.33(2) . ?
C40 C41 1.40(2) . ?
C42 C43 1.502(19) . ?
C43 C44 1.47(2) . ?
C44 C45 1.57(2) . ?
C45 C46 1.51(2) . ?
C46 C47 1.45(2) . ?
C47 C48 1.58(2) . ?
C48 C49 1.48(2) . ?
Au2 C84 1.988(12) . ?
Au2 C85 2.024(11) . ?
O2 C53 1.374(14) . ?
O2 C91 1.473(15) . ?
N2 C84 1.151(14) . ?
N2 C50 1.397(14) . ?
C50 C51 1.393(16) . ?
C50 C55 1.395(16) . ?
C51 C52 1.395(16) . ?
C51 C77 1.528(16) . ?
C52 C53 1.401(16) . ?
C52 C70 1.535(16) . ?
C53 C54 1.374(17) . ?
C54 C55 1.382(15) . ?
C54 C63 1.541(16) . ?
C55 C56 1.538(16) . ?
C56 C57 1.515(16) . ?
C56 C69 1.529(17) . ?
C57 C62 1.366(17) . ?
C57 C58 1.415(18) . ?
C58 C59 1.399(17) . ?
C59 C60 1.373(18) . ?
C60 C61 1.425(18) . ?
C61 C62 1.379(16) . ?
C62 C63 1.533(17) . ?
C63 C64 1.503(17) . ?
C64 C69 1.402(16) . ?
C64 C65 1.417(16) . ?
C65 C66 1.364(18) . ?
C66 C67 1.358(19) . ?
C67 C68 1.374(19) . ?
C68 C69 1.378(17) . ?
C70 C71 1.503(16) . ?
C70 C83 1.552(18) . ?
C71 C76 1.404(16) . ?
C71 C72 1.413(18) . ?
C72 C73 1.376(17) . ?
C73 C74 1.390(18) . ?
C74 C75 1.409(19) . ?
C75 C76 1.389(16) . ?
C76 C77 1.534(17) . ?
C77 C78 1.542(17) . ?
C78 C83 1.363(17) . ?
C78 C79 1.372(19) . ?
C79 C80 1.416(18) . ?
C80 C81 1.403(18) . ?
C81 C82 1.395(19) . ?
C82 C83 1.372(18) . ?
C85 C90 1.403(16) . ?
C85 C86 1.408(18) . ?
C86 C87 1.376(18) . ?
C87 C88 1.402(17) . ?
C88 C89 1.397(17) . ?
C89 C90 1.369(16) . ?
C91 C92 1.52(2) . ?
C92 C93 1.520(18) . ?
C93 C94 1.516(19) . ?
C94 C95 1.487(19) . ?
C95 C96 1.51(2) . ?
C96 C97 1.59(2) . ?
C97 C98 1.43(3) . ?
Cl1 C99 1.78(2) . ?
Cl2 C99 1.80(2) . ?
Cl3 C100 1.73(2) . ?
Cl4 C100 1.788(19) . ?
Cl5 C101 1.85(2) . ?
Cl6 C101 1.62(2) . ?
Cl7 C102 1.67(2) . ?
Cl8 C102 1.83(2) . ?
